data_2217093
loop_
_publ_author_name
'Charalambides, Yiannis C.'
'Moratti, Stephen C.'
'Simpson, Jim'

_publ_section_title
;
 3,3'-Diphenyl-1,1'-[2,2'-oxybis(2,1-phenylene)]diurea
 <i>N</i>,<i>N</i>-dimethylformamide disolvate
;
_journal_coeditor_code HB2678
_journal_issue 1
_journal_name_full 'Acta Crystallographica Section E'
_journal_page_first o305
_journal_page_last o306
_journal_paper_doi 10.1107/S1600536807066548
_journal_volume 64
_journal_year 2008
_chemical_formula_iupac 'C26 H22 N4 O3, 2(C3 H7 N O)'
_chemical_formula_moiety 'C26 H22 N4 O3, 2(C3 H7 N O)'
_chemical_formula_sum 'C32 H36 N6 O5'
_chemical_formula_weight 584.67
_chemical_name_systematic
;
3,3'-Diphenyl-1,1'-[2,2'-Oxybis(2,1-phenylene)]diurea N,N-dimethylformamide
disolvate
;
_space_group_IT_number 4
_symmetry_cell_setting monoclinic
_symmetry_space_group_name_Hall 'P 2yb'
_symmetry_space_group_name_H-M 'P 1 21 1'
_atom_sites_solution_hydrogens geom
_atom_sites_solution_primary direct
_atom_sites_solution_secondary difmap
_cell_angle_alpha 90.00
_cell_angle_beta 103.4290(10)
_cell_angle_gamma 90.00
_cell_formula_units_Z 2
_cell_length_a 11.1035(2)
_cell_length_b 8.1564(2)
_cell_length_c 16.8881(3)
_cell_measurement_reflns_used 11759
_cell_measurement_temperature 180(2)
_cell_measurement_theta_max 27.48
_cell_measurement_theta_min 1.00
_cell_volume 1487.65(5)
_computing_cell_refinement 'SCALEPACK (Otwinowski & Minor, 1997)'
_computing_data_collection 'COLLECT (Nonius, 1998)'
_computing_data_reduction
;
DENZO (Otwinowski & Minor, 1997) and SCALEPACK
;
_computing_molecular_graphics 'ORTEP-3 (Farrugia, 1997)'
_computing_publication_material
;
SHELXL97 (Sheldrick, 1997), enCIFer (Allen <i>et al.</i>,  2004)
and
PLATON (Spek, 2003)
;
_computing_structure_refinement 'SHELXL97 (Sheldrick, 1997)'
_computing_structure_solution 'SHELXS97 (Sheldrick, 1997)'
_diffrn_ambient_temperature 180(2)
_diffrn_measured_fraction_theta_full 0.996
_diffrn_measured_fraction_theta_max 0.996
_diffrn_measurement_device_type 'Nonius KappaCCD'
_diffrn_measurement_method 'Thin-slice \w and \f'
_diffrn_radiation_source 'fine-focus sealed tube'
_diffrn_radiation_type MoK\a
_diffrn_radiation_wavelength 0.71073
_diffrn_reflns_av_R_equivalents 0.0318
_diffrn_reflns_av_sigmaI/netI 0.0256
_diffrn_reflns_limit_h_max 14
_diffrn_reflns_limit_h_min -14
_diffrn_reflns_limit_k_max 10
_diffrn_reflns_limit_k_min -9
_diffrn_reflns_limit_l_max 21
_diffrn_reflns_limit_l_min -21
_diffrn_reflns_number 16291
_diffrn_reflns_theta_full 27.47
_diffrn_reflns_theta_max 27.47
_diffrn_reflns_theta_min 3.52
_exptl_absorpt_coefficient_mu 0.090
_exptl_absorpt_correction_T_max 0.979
_exptl_absorpt_correction_T_min 0.905
_exptl_absorpt_correction_type multi-scan
_exptl_absorpt_process_details '(SORTAV; Blessing, 1995)'
_exptl_crystal_colour colourless
_exptl_crystal_density_diffrn 1.305
_exptl_crystal_density_method 'not measured'
_exptl_crystal_description block
_exptl_crystal_F_000 620
_exptl_crystal_size_max 0.46
_exptl_crystal_size_mid 0.35
_exptl_crystal_size_min 0.23
_refine_diff_density_max 0.793
_refine_diff_density_min -0.364
_refine_ls_extinction_coef 0.036(6)
_refine_ls_extinction_expression Fc^*^=kFc[1+0.001xFc^2^\l^3^/sin(2\q)]^-1/4^
_refine_ls_extinction_method 'SHELXL97 (Sheldrick, 1997)'
_refine_ls_goodness_of_fit_ref 1.040
_refine_ls_hydrogen_treatment constr
_refine_ls_matrix_type full
_refine_ls_number_parameters 385
_refine_ls_number_reflns 3643
_refine_ls_number_restraints 25
_refine_ls_restrained_S_all 1.071
_refine_ls_R_factor_all 0.0569
_refine_ls_R_factor_gt 0.0514
_refine_ls_shift/su_max 0.000
_refine_ls_shift/su_mean 0.000
_refine_ls_structure_factor_coef Fsqd
_refine_ls_weighting_details 'calc w=1/[\s^2^(Fo^2^)+(0.0791P)^2^+0.5832P] where P=(Fo^2^+2Fc^2^)/3'
_refine_ls_weighting_scheme calc
_refine_ls_wR_factor_gt 0.1353
_refine_ls_wR_factor_ref 0.1404
_reflns_number_gt 3337
_reflns_number_total 3643
_reflns_threshold_expression I>2\s(I)
_cod_data_source_file hb2678.cif
_cod_data_source_block I
_cod_original_sg_symbol_H-M 'P 21'
_cod_database_code 2217093
_cod_database_fobs_code 2217093

loop_
_symmetry_equiv_pos_as_xyz
'x, y, z'
'-x, y+1/2, -z'

loop_
_atom_site_type_symbol
_atom_site_label
_atom_site_fract_x
_atom_site_fract_y
_atom_site_fract_z
_atom_site_U_iso_or_equiv
_atom_site_adp_type
_atom_site_calc_flag
_atom_site_refinement_flags
_atom_site_occupancy
_atom_site_disorder_assembly
_atom_site_disorder_group
N N1 0.0475(2) 0.8656(4) 0.19863(16) 0.0384(6) Uani d . 1 . .
H H1N 0.1190 0.8925 0.1882 0.046 Uiso calc R 1 . .
O O1 -0.0703(2) 0.9052(4) 0.29150(15) 0.0546(7) Uani d . 1 . .
C C1 -0.1737(3) 0.5733(5) 0.0162(2) 0.0487(8) Uani d . 1 . .
H H1 -0.2225 0.5077 -0.0257 0.058 Uiso calc R 1 . .
N N2 0.1272(2) 1.0072(3) 0.31451(15) 0.0343(6) Uani d . 1 . .
H H2N 0.1937 1.0089 0.2946 0.041 Uiso calc R 1 . .
O O2 0.33284(17) 1.1674(3) 0.37323(11) 0.0365(5) Uani d . 1 . .
C C2 -0.2174(3) 0.6157(4) 0.0830(2) 0.0436(8) Uani d . 1 . .
H H2 -0.2966 0.5780 0.0872 0.052 Uiso calc R 1 . .
O O3 0.56816(19) 1.4761(4) 0.21808(13) 0.0506(7) Uani d . 1 . .
N N3 0.4261(2) 1.3857(4) 0.28714(16) 0.0381(6) Uani d . 1 . .
H H3N 0.3461 1.3781 0.2841 0.046 Uiso calc R 1 . .
C C3 -0.1478(3) 0.7131(4) 0.14500(19) 0.0385(7) Uani d . 1 . .
H H3 -0.1798 0.7421 0.1906 0.046 Uiso calc R 1 . .
N N4 0.3619(2) 1.4974(4) 0.16115(17) 0.0446(7) Uani d . 1 . .
H H4N 0.2880 1.4767 0.1694 0.054 Uiso calc R 1 . .
C C4 -0.0314(3) 0.7675(4) 0.13956(17) 0.0327(6) Uani d . 1 . .
C C5 0.0135(3) 0.7227(4) 0.07149(19) 0.0409(7) Uani d . 1 . .
H H5 0.0933 0.7583 0.0674 0.049 Uiso calc R 1 . .
C C6 -0.0570(3) 0.6275(5) 0.0104(2) 0.0491(8) Uani d . 1 . .
H H6 -0.0260 0.5988 -0.0356 0.059 Uiso calc R 1 . .
C C7 0.0261(3) 0.9232(4) 0.26955(18) 0.0348(6) Uani d . 1 . .
C C8 0.1356(2) 1.0902(4) 0.38836(16) 0.0305(6) Uani d . 1 . .
C C9 0.0432(3) 1.0957(4) 0.43132(18) 0.0367(6) Uani d . 1 . .
H H9 -0.0329 1.0401 0.4108 0.044 Uiso calc R 1 . .
C C10 0.0610(3) 1.1817(5) 0.50385(19) 0.0435(8) Uani d . 1 . .
H H10 -0.0032 1.1842 0.5325 0.052 Uiso calc R 1 . .
C C11 0.1701(3) 1.2635(5) 0.53523(18) 0.0418(7) Uani d . 1 . .
H H11 0.1814 1.3211 0.5853 0.050 Uiso calc R 1 . .
C C12 0.2634(3) 1.2609(4) 0.49290(18) 0.0359(6) Uani d . 1 . .
H H12 0.3386 1.3183 0.5134 0.043 Uiso calc R 1 . .
C C13 0.2462(2) 1.1743(4) 0.42062(16) 0.0297(5) Uani d . 1 . .
C C14 0.4548(2) 1.2147(4) 0.40545(17) 0.0312(6) Uani d . 1 . .
C C15 0.5259(3) 1.1477(4) 0.47623(18) 0.0375(6) Uani d . 1 . .
H H15 0.4908 1.0705 0.5065 0.045 Uiso calc R 1 . .
C C16 0.6488(3) 1.1939(5) 0.50276(19) 0.0417(7) Uani d . 1 . .
H H16 0.6979 1.1500 0.5518 0.050 Uiso calc R 1 . .
C C17 0.6997(3) 1.3043(5) 0.45735(19) 0.0407(7) Uani d . 1 . .
H H17 0.7840 1.3358 0.4757 0.049 Uiso calc R 1 . .
C C18 0.6295(3) 1.3696(4) 0.38541(18) 0.0374(6) Uani d . 1 . .
H H18 0.6658 1.4443 0.3546 0.045 Uiso calc R 1 . .
C C19 0.5055(3) 1.3254(4) 0.35856(17) 0.0319(6) Uani d . 1 . .
C C20 0.4606(3) 1.4552(4) 0.22158(18) 0.0345(6) Uani d . 1 . .
C C21 0.3665(3) 1.5712(4) 0.08639(19) 0.0346(6) Uani d . 1 . .
C C22 0.4558(3) 1.6869(4) 0.08045(19) 0.0391(7) Uani d . 1 . .
H H22 0.5172 1.7173 0.1273 0.047 Uiso calc R 1 . .
C C23 0.4548(3) 1.7576(5) 0.0059(2) 0.0449(7) Uani d . 1 . .
H H23 0.5162 1.8364 0.0021 0.054 Uiso calc R 1 . .
C C24 0.3659(3) 1.7156(5) -0.0634(2) 0.0448(8) Uani d . 1 . .
H H24 0.3658 1.7652 -0.1143 0.054 Uiso calc R 1 . .
C C25 0.2777(3) 1.6003(5) -0.0568(2) 0.0468(8) Uani d . 1 . .
H H25 0.2164 1.5703 -0.1038 0.056 Uiso calc R 1 . .
C C26 0.2771(3) 1.5281(4) 0.0171(2) 0.0417(7) Uani d . 1 . .
H H26 0.2157 1.4491 0.0207 0.050 Uiso calc R 1 . .
O O4 0.2870(2) 0.9862(5) 0.19570(14) 0.0576(8) Uani d D 1 . .
N N5 0.4865(2) 0.9358(4) 0.25860(15) 0.0422(6) Uani d D 1 . .
C C27 0.3979(3) 1.0063(5) 0.20292(18) 0.0436(8) Uani d D 1 . .
H H27 0.4227 1.0786 0.1655 0.065 Uiso calc R 1 . .
C C28 0.4566(4) 0.8214(5) 0.3171(2) 0.0520(9) Uani d D 1 . .
H H28A 0.3726 0.7790 0.2963 0.078 Uiso calc R 1 . .
H H28B 0.4613 0.8778 0.3689 0.078 Uiso calc R 1 . .
H H28C 0.5157 0.7303 0.3253 0.078 Uiso calc R 1 . .
C C29 0.6164(3) 0.9735(7) 0.2665(3) 0.0654(12) Uani d D 1 . .
H H29A 0.6244 1.0593 0.2274 0.098 Uiso calc R 1 . .
H H29B 0.6601 0.8747 0.2556 0.098 Uiso calc R 1 . .
H H29C 0.6524 1.0121 0.3219 0.098 Uiso calc R 1 . .
O O5 0.1857(6) 0.5004(9) 0.2790(4) 0.0671(11) Uiso d PD 0.50 A 1
N N6 -0.0062(7) 0.3841(11) 0.2555(5) 0.0401(9) Uiso d PD 0.50 A 1
C C30 0.0876(6) 0.4795(10) 0.3014(4) 0.0455(11) Uiso d PD 0.50 A 1
H H30 0.0770 0.5292 0.3502 0.055 Uiso calc PR 0.50 A 1
C C31 0.0181(8) 0.3207(12) 0.1803(5) 0.0566(10) Uiso d PD 0.50 A 1
H H31A -0.0117 0.3992 0.1362 0.085 Uiso calc PR 0.50 A 1
H H31B -0.0251 0.2159 0.1668 0.085 Uiso calc PR 0.50 A 1
H H31C 0.1073 0.3041 0.1871 0.085 Uiso calc PR 0.50 A 1
C C32 -0.1324(8) 0.3298(12) 0.2555(5) 0.0566(10) Uiso d PD 0.50 A 1
H H32A -0.1576 0.2436 0.2146 0.085 Uiso calc PR 0.50 A 1
H H32B -0.1894 0.4229 0.2424 0.085 Uiso calc PR 0.50 A 1
H H32C -0.1343 0.2869 0.3094 0.085 Uiso calc PR 0.50 A 1
O O5' 0.1596(5) 0.3843(9) 0.2144(4) 0.0671(11) Uiso d PD 0.50 B 2
N N6' -0.0096(7) 0.4027(12) 0.2653(5) 0.0401(9) Uiso d PD 0.50 B 2
C C30' 0.0532(7) 0.3524(10) 0.2138(5) 0.0455(11) Uiso d PD 0.50 B 2
H H30' 0.0108 0.2831 0.1712 0.055 Uiso calc PR 0.50 B 2
C C31' 0.0366(7) 0.5061(11) 0.3332(5) 0.0566(10) Uiso d PD 0.50 B 2
H H31D 0.1145 0.5561 0.3278 0.085 Uiso calc PR 0.50 B 2
H H31E 0.0511 0.4412 0.3834 0.085 Uiso calc PR 0.50 B 2
H H31F -0.0240 0.5924 0.3353 0.085 Uiso calc PR 0.50 B 2
C C32' -0.1265(8) 0.3719(13) 0.2756(5) 0.0566(10) Uiso d PD 0.50 B 2
H H32D -0.1433 0.2540 0.2702 0.085 Uiso calc PR 0.50 B 2
H H32E -0.1872 0.4313 0.2342 0.085 Uiso calc PR 0.50 B 2
H H32F -0.1323 0.4086 0.3299 0.085 Uiso calc PR 0.50 B 2

loop_
_atom_site_aniso_label
_atom_site_aniso_U_11
_atom_site_aniso_U_22
_atom_site_aniso_U_33
_atom_site_aniso_U_12
_atom_site_aniso_U_13
_atom_site_aniso_U_23
N1 0.0290(11) 0.0458(15) 0.0429(13) -0.0094(11) 0.0133(10) -0.0104(12)
O1 0.0420(12) 0.0728(19) 0.0552(13) -0.0216(13) 0.0239(11) -0.0253(13)
C1 0.0487(18) 0.0443(19) 0.0481(18) -0.0029(16) 0.0009(15) -0.0107(16)
N2 0.0282(11) 0.0417(14) 0.0357(12) -0.0061(11) 0.0129(9) -0.0054(11)
O2 0.0290(9) 0.0486(13) 0.0329(9) -0.0108(10) 0.0093(7) -0.0012(10)
C2 0.0309(14) 0.0406(18) 0.0566(19) -0.0002(13) 0.0050(13) -0.0065(15)
O3 0.0309(10) 0.080(2) 0.0430(11) -0.0025(12) 0.0138(9) 0.0070(13)
N3 0.0253(11) 0.0438(15) 0.0477(14) 0.0001(11) 0.0136(10) 0.0085(13)
C3 0.0318(13) 0.0387(17) 0.0445(15) 0.0010(12) 0.0082(12) -0.0058(13)
N4 0.0274(11) 0.0579(19) 0.0509(15) -0.0042(13) 0.0138(10) 0.0129(14)
C4 0.0293(13) 0.0287(14) 0.0388(14) 0.0008(11) 0.0056(11) -0.0028(12)
C5 0.0438(16) 0.0362(17) 0.0448(16) -0.0041(14) 0.0149(13) -0.0051(13)
C6 0.059(2) 0.048(2) 0.0433(17) -0.0045(17) 0.0180(15) -0.0097(15)
C7 0.0295(13) 0.0336(15) 0.0424(15) -0.0048(12) 0.0104(11) -0.0027(12)
C8 0.0305(13) 0.0286(13) 0.0329(13) 0.0006(11) 0.0081(10) 0.0029(11)
C9 0.0294(13) 0.0417(16) 0.0404(15) -0.0019(13) 0.0111(11) 0.0019(13)
C10 0.0358(14) 0.056(2) 0.0409(15) 0.0076(15) 0.0140(12) -0.0029(16)
C11 0.0383(15) 0.0491(19) 0.0377(14) 0.0090(14) 0.0084(12) -0.0040(14)
C12 0.0320(14) 0.0356(15) 0.0384(14) 0.0013(13) 0.0046(11) -0.0037(13)
C13 0.0285(12) 0.0290(13) 0.0322(12) 0.0021(11) 0.0085(10) 0.0041(11)
C14 0.0255(12) 0.0305(14) 0.0383(13) -0.0043(10) 0.0088(10) -0.0060(11)
C15 0.0385(14) 0.0375(16) 0.0372(14) -0.0016(13) 0.0098(11) -0.0032(13)
C16 0.0361(15) 0.0473(19) 0.0386(14) 0.0044(14) 0.0025(12) -0.0050(14)
C17 0.0265(13) 0.0485(19) 0.0465(16) -0.0034(13) 0.0069(11) -0.0128(15)
C18 0.0318(14) 0.0386(16) 0.0443(15) -0.0065(13) 0.0139(12) -0.0073(14)
C19 0.0302(13) 0.0308(14) 0.0369(13) 0.0012(11) 0.0120(11) -0.0042(12)
C20 0.0311(13) 0.0339(15) 0.0419(15) -0.0003(12) 0.0153(11) -0.0039(13)
C21 0.0298(13) 0.0320(15) 0.0445(15) 0.0031(11) 0.0137(11) 0.0029(13)
C22 0.0374(14) 0.0390(17) 0.0427(15) -0.0049(13) 0.0130(12) -0.0020(14)
C23 0.0437(17) 0.0413(18) 0.0542(18) -0.0043(15) 0.0204(14) 0.0034(16)
C24 0.0440(16) 0.0453(19) 0.0475(17) 0.0057(14) 0.0155(14) 0.0110(15)
C25 0.0440(17) 0.0413(18) 0.0506(18) 0.0042(15) 0.0015(14) 0.0056(15)
C26 0.0308(14) 0.0353(16) 0.0566(18) -0.0011(13) 0.0057(13) 0.0050(14)
O4 0.0337(11) 0.097(2) 0.0431(12) -0.0073(14) 0.0105(9) -0.0005(15)
N5 0.0361(13) 0.0534(18) 0.0373(12) 0.0007(13) 0.0085(10) -0.0056(13)
C27 0.0353(15) 0.065(2) 0.0325(14) -0.0025(15) 0.0118(12) 0.0009(15)
C28 0.071(2) 0.0381(18) 0.0484(18) 0.0005(17) 0.0160(17) -0.0008(16)
C29 0.0347(16) 0.098(4) 0.061(2) 0.007(2) 0.0054(15) -0.007(3)

loop_
_atom_type_symbol
_atom_type_description
_atom_type_scat_dispersion_real
_atom_type_scat_dispersion_imag
_atom_type_scat_source
C C 0.0033 0.0016 'International Tables Vol C Tables 4.2.6.8 and 6.1.1.4'
H H 0.0000 0.0000 'International Tables Vol C Tables 4.2.6.8 and 6.1.1.4'
N N 0.0061 0.0033 'International Tables Vol C Tables 4.2.6.8 and 6.1.1.4'
O O 0.0106 0.0060 'International Tables Vol C Tables 4.2.6.8 and 6.1.1.4'

loop_
_geom_angle_atom_site_label_1
_geom_angle_atom_site_label_2
_geom_angle_atom_site_label_3
_geom_angle
C7 N1 C4 127.7(2)
C7 N1 H1N 116.1
C4 N1 H1N 116.1
C2 C1 C6 119.3(3)
C2 C1 H1 120.3
C6 C1 H1 120.3
C7 N2 C8 127.3(2)
C7 N2 H2N 116.4
C8 N2 H2N 116.4
C13 O2 C14 120.3(2)
C1 C2 C3 121.3(3)
C1 C2 H2 119.3
C3 C2 H2 119.3
C20 N3 C19 126.7(2)
C20 N3 H3N 116.6
C19 N3 H3N 116.6
C4 C3 C2 119.6(3)
C4 C3 H3 120.2
C2 C3 H3 120.2
C20 N4 C21 126.2(2)
C20 N4 H4N 116.9
C21 N4 H4N 116.9
C3 C4 C5 118.9(3)
C3 C4 N1 124.6(3)
C5 C4 N1 116.5(3)
C6 C5 C4 120.7(3)
C6 C5 H5 119.6
C4 C5 H5 119.6
C5 C6 C1 120.1(3)
C5 C6 H6 120.0
C1 C6 H6 120.0
O1 C7 N1 124.9(3)
O1 C7 N2 123.4(3)
N1 C7 N2 111.7(2)
C9 C8 C13 117.9(3)
C9 C8 N2 125.1(3)
C13 C8 N2 117.0(2)
C10 C9 C8 120.4(3)
C10 C9 H9 119.8
C8 C9 H9 119.8
C11 C10 C9 121.2(3)
C11 C10 H10 119.4
C9 C10 H10 119.4
C10 C11 C12 119.3(3)
C10 C11 H11 120.4
C12 C11 H11 120.4
C13 C12 C11 119.7(3)
C13 C12 H12 120.2
C11 C12 H12 120.2
C12 C13 O2 123.9(2)
C12 C13 C8 121.4(3)
O2 C13 C8 114.7(2)
C15 C14 O2 122.5(3)
C15 C14 C19 121.3(3)
O2 C14 C19 116.1(2)
C14 C15 C16 119.6(3)
C14 C15 H15 120.2
C16 C15 H15 120.2
C15 C16 C17 119.7(3)
C15 C16 H16 120.1
C17 C16 H16 120.1
C16 C17 C18 121.0(3)
C16 C17 H17 119.5
C18 C17 H17 119.5
C17 C18 C19 119.8(3)
C17 C18 H18 120.1
C19 C18 H18 120.1
C18 C19 C14 118.6(3)
C18 C19 N3 124.3(3)
C14 C19 N3 117.1(2)
O3 C20 N4 123.8(3)
O3 C20 N3 123.7(3)
N4 C20 N3 112.5(2)
C22 C21 C26 119.5(3)
C22 C21 N4 122.0(3)
C26 C21 N4 118.5(3)
C23 C22 C21 119.6(3)
C23 C22 H22 120.2
C21 C22 H22 120.2
C22 C23 C24 121.3(3)
C22 C23 H23 119.3
C24 C23 H23 119.3
C25 C24 C23 118.6(3)
C25 C24 H24 120.7
C23 C24 H24 120.7
C24 C25 C26 121.1(3)
C24 C25 H25 119.5
C26 C25 H25 119.5
C25 C26 C21 119.9(3)
C25 C26 H26 120.0
C21 C26 H26 120.0
C27 N5 C29 122.2(3)
C27 N5 C28 120.8(3)
C29 N5 C28 116.9(3)
O4 C27 N5 125.4(3)
O4 C27 H27 117.3
N5 C27 H27 117.3
N5 C28 H28A 109.5
N5 C28 H28B 109.5
H28A C28 H28B 109.5
N5 C28 H28C 109.5
H28A C28 H28C 109.5
H28B C28 H28C 109.5
N5 C29 H29A 109.5
N5 C29 H29B 109.5
H29A C29 H29B 109.5
N5 C29 H29C 109.5
H29A C29 H29C 109.5
H29B C29 H29C 109.5
C30 N6 C31 114.9(7)
C30 N6 C32 139.8(8)
C31 N6 C32 105.2(7)
O5 C30 N6 120.3(7)
O5 C30 H30 119.8
N6 C30 H30 119.8
C30' N6' C32' 134.2(8)
C30' N6' C31' 125.3(7)
C32' N6' C31' 100.4(7)
O5' C30' N6' 127.0(8)
O5' C30' H30' 116.5
N6' C30' H30' 116.5
N6' C31' H31D 109.5
N6' C31' H31E 109.5
H31D C31' H31E 109.5
N6' C31' H31F 109.5
H31D C31' H31F 109.5
H31E C31' H31F 109.5
N6' C32' H32D 109.5
N6' C32' H32E 109.5
H32D C32' H32E 109.5
N6' C32' H32F 109.5
H32D C32' H32F 109.5
H32E C32' H32F 109.5

loop_
_geom_bond_atom_site_label_1
_geom_bond_atom_site_label_2
_geom_bond_distance
N1 C7 1.358(4)
N1 C4 1.413(4)
N1 H1N 0.8800
O1 C7 1.220(4)
C1 C2 1.372(5)
C1 C6 1.393(5)
C1 H1 0.9500
N2 C7 1.383(4)
N2 C8 1.403(4)
N2 H2N 0.8800
O2 C13 1.388(3)
O2 C14 1.392(3)
C2 C3 1.396(4)
C2 H2 0.9500
O3 C20 1.221(3)
N3 C20 1.375(4)
N3 C19 1.407(4)
N3 H3N 0.8800
C3 C4 1.390(4)
C3 H3 0.9500
N4 C20 1.357(4)
N4 C21 1.410(4)
N4 H4N 0.8800
C4 C5 1.403(4)
C5 C6 1.380(5)
C5 H5 0.9500
C6 H6 0.9500
C8 C9 1.389(4)
C8 C13 1.402(4)
C9 C10 1.385(5)
C9 H9 0.9500
C10 C11 1.376(5)
C10 H10 0.9500
C11 C12 1.389(4)
C11 H11 0.9500
C12 C13 1.385(4)
C12 H12 0.9500
C14 C15 1.383(4)
C14 C19 1.402(4)
C15 C16 1.385(4)
C15 H15 0.9500
C16 C17 1.386(5)
C16 H16 0.9500
C17 C18 1.389(5)
C17 H17 0.9500
C18 C19 1.393(4)
C18 H18 0.9500
C21 C22 1.389(4)
C21 C26 1.393(5)
C22 C23 1.382(5)
C22 H22 0.9500
C23 C24 1.387(5)
C23 H23 0.9500
C24 C25 1.381(5)
C24 H24 0.9500
C25 C26 1.382(5)
C25 H25 0.9500
C26 H26 0.9500
O4 C27 1.220(4)
N5 C27 1.324(4)
N5 C29 1.450(4)
N5 C28 1.452(5)
C27 H27 0.9500
C28 H28A 0.9800
C28 H28B 0.9800
C28 H28C 0.9800
C29 H29A 0.9800
C29 H29B 0.9800
C29 H29C 0.9800
O5 C30 1.245(8)
N6 C30 1.383(10)
N6 C31 1.454(11)
N6 C32 1.469(9)
C30 H30 0.9500
C31 H31A 0.9800
C31 H31B 0.9800
C31 H31C 0.9800
C32 H32A 0.9800
C32 H32B 0.9800
C32 H32C 0.9800
O5' C30' 1.208(8)
N6' C30' 1.301(10)
N6' C32' 1.372(9)
N6' C31' 1.420(10)
C30' H30' 0.9500
C31' H31D 0.9800
C31' H31E 0.9800
C31' H31F 0.9800
C32' H32D 0.9800
C32' H32E 0.9800
C32' H32F 0.9800

loop_
_geom_hbond_atom_site_label_D
_geom_hbond_atom_site_label_H
_geom_hbond_atom_site_label_A
_geom_hbond_site_symmetry_A
_geom_hbond_distance_DH
_geom_hbond_distance_HA
_geom_hbond_distance_DA
_geom_hbond_angle_DHA
N1 H1N O4 . 0.88 1.99 2.847(4) 163
N2 H2N O4 . 0.88 2.17 2.977(4) 153
N3 H3N O5 1_565 0.88 2.03 2.809(8) 147
N3 H3N O5' 1_565 0.88 2.14 2.935(7) 150
N4 H4N O5' 1_565 0.88 1.92 2.765(8) 161
N4 H4N O5 1_565 0.88 2.40 3.101(8) 137
C24 H24 O3 2_655 0.95 2.68 3.573(5) 157
C32 H32B O3 1_445 0.98 2.67 3.455(11) 138
C31 H31A Cg1 . 0.98 2.53 3.440(4) 154

loop_
_geom_torsion_atom_site_label_1
_geom_torsion_atom_site_label_2
_geom_torsion_atom_site_label_3
_geom_torsion_atom_site_label_4
_geom_torsion
C6 C1 C2 C3 0.5(6)
C1 C2 C3 C4 -0.5(5)
C2 C3 C4 C5 0.0(5)
C2 C3 C4 N1 -179.6(3)
C7 N1 C4 C3 0.2(5)
C7 N1 C4 C5 -179.4(3)
C3 C4 C5 C6 0.6(5)
N1 C4 C5 C6 -179.8(3)
C4 C5 C6 C1 -0.6(6)
C2 C1 C6 C5 0.0(6)
C4 N1 C7 O1 -4.1(6)
C4 N1 C7 N2 176.4(3)
C8 N2 C7 O1 -3.1(5)
C8 N2 C7 N1 176.4(3)
C7 N2 C8 C9 3.0(5)
C7 N2 C8 C13 -176.7(3)
C13 C8 C9 C10 -0.2(5)
N2 C8 C9 C10 -179.9(3)
C8 C9 C10 C11 0.0(5)
C9 C10 C11 C12 0.6(5)
C10 C11 C12 C13 -1.0(5)
C11 C12 C13 O2 178.6(3)
C11 C12 C13 C8 0.8(5)
C14 O2 C13 C12 15.8(4)
C14 O2 C13 C8 -166.3(3)
C9 C8 C13 C12 -0.2(4)
N2 C8 C13 C12 179.5(3)
C9 C8 C13 O2 -178.2(3)
N2 C8 C13 O2 1.6(4)
C13 O2 C14 C15 54.7(4)
C13 O2 C14 C19 -130.2(3)
O2 C14 C15 C16 176.6(3)
C19 C14 C15 C16 1.8(5)
C14 C15 C16 C17 -1.2(5)
C15 C16 C17 C18 -0.1(5)
C16 C17 C18 C19 0.7(5)
C17 C18 C19 C14 -0.1(4)
C17 C18 C19 N3 179.3(3)
C15 C14 C19 C18 -1.1(4)
O2 C14 C19 C18 -176.3(3)
C15 C14 C19 N3 179.4(3)
O2 C14 C19 N3 4.3(4)
C20 N3 C19 C18 20.4(5)
C20 N3 C19 C14 -160.2(3)
C21 N4 C20 O3 -0.4(6)
C21 N4 C20 N3 179.9(3)
C19 N3 C20 O3 -1.3(5)
C19 N3 C20 N4 178.4(3)
C20 N4 C21 C22 -36.4(5)
C20 N4 C21 C26 144.9(3)
C26 C21 C22 C23 -0.1(5)
N4 C21 C22 C23 -178.8(3)
C21 C22 C23 C24 0.2(5)
C22 C23 C24 C25 -0.2(5)
C23 C24 C25 C26 0.2(5)
C24 C25 C26 C21 -0.1(5)
C22 C21 C26 C25 0.0(5)
N4 C21 C26 C25 178.8(3)
C29 N5 C27 O4 -176.1(4)
C28 N5 C27 O4 1.2(6)
C31 N6 C30 O5 -2.7(13)
C32 N6 C30 O5 -178.0(11)
C32' N6' C30' O5' -176.1(11)
C31' N6' C30' O5' -0.2(16)
